data_4346545
loop_
_publ_author_name
'Fuertes, Sara'
'Chueca, Andr\'es J'
'Sicilia, Violeta'

_publ_section_title
;
 Exploring the Transphobia Effect on Heteroleptic NHC Cycloplatinated
 Complexes.
;
_journal_issue 20
_journal_name_full 'Inorganic chemistry'
_journal_page_first 9885
_journal_page_last 9895
_journal_paper_doi 10.1021/acs.inorgchem.5b01655
_journal_volume 54
_journal_year 2015
_chemical_formula_moiety '(C37 H32 F6 N3 P3 Pt), (C H2 Cl2)'
_chemical_formula_sum 'C38 H34 Cl2 F6 N3 P3 Pt'
_chemical_formula_weight 1005.58
_space_group_IT_number 2
_space_group_name_Hall '-P 1'
_space_group_name_H-M_alt 'P -1'
_symmetry_cell_setting triclinic
_symmetry_space_group_name_H-M 'P -1'
_atom_sites_solution_hydrogens geom
_atom_sites_solution_primary direct
_atom_sites_solution_secondary difmap
_audit_creation_method SHELXL-97
_cell_angle_alpha 100.470(5)
_cell_angle_beta 108.302(5)
_cell_angle_gamma 96.727(5)
_cell_formula_units_Z 2
_cell_length_a 10.450(5)
_cell_length_b 13.925(5)
_cell_length_c 14.213(5)
_cell_measurement_reflns_used 20279
_cell_measurement_temperature 100(2)
_cell_measurement_theta_max 29.1840
_cell_measurement_theta_min 4.3150
_cell_volume 1897.0(13)
_computing_cell_refinement
;
'Sat May 30 06:56:38 2015'
;
_computing_data_collection
;
'Sat May 30 06:56:38 2015'
;
_computing_data_reduction
;
'Sat May 30 06:56:38 2015'
;
_computing_structure_refinement 'SHELXL-97 (Sheldrick, 1997)'
_diffrn_ambient_temperature 100(2)
_diffrn_detector_area_resol_mean 16.0655
_diffrn_measured_fraction_theta_full 0.990
_diffrn_measured_fraction_theta_max 0.881
_diffrn_measurement_device_type 'Xcalibur, Sapphire3'
_diffrn_measurement_method '\w scans'
_diffrn_radiation_monochromator graphite
_diffrn_radiation_source 'fine-focus sealed tube'
_diffrn_radiation_type MoK\a
_diffrn_radiation_wavelength 0.71069
_diffrn_reflns_av_R_equivalents 0.0366
_diffrn_reflns_av_sigmaI/netI 0.0320
_diffrn_reflns_limit_h_max 13
_diffrn_reflns_limit_h_min -14
_diffrn_reflns_limit_k_max 18
_diffrn_reflns_limit_k_min -18
_diffrn_reflns_limit_l_max 19
_diffrn_reflns_limit_l_min -18
_diffrn_reflns_number 41123
_diffrn_reflns_theta_full 25.00
_diffrn_reflns_theta_max 29.34
_diffrn_reflns_theta_min 4.27
_exptl_absorpt_coefficient_mu 4.029
_exptl_absorpt_correction_T_max 1.00000
_exptl_absorpt_correction_T_min 0.41901
_exptl_absorpt_correction_type multi-scan
_exptl_absorpt_process_details
;
CrysAlisPro, Agilent Technologies,
Version 1.171.37.35 (release 13-08-2014 CrysAlis171 .NET)
(compiled Aug 13 2014,18:06:01)
Empirical absorption correction using spherical harmonics,
 implemented in SCALE3 ABSPACK scaling algorithm.
;
_exptl_crystal_colour colourless
_exptl_crystal_density_diffrn 1.760
_exptl_crystal_density_method 'not measured'
_exptl_crystal_description prism
_exptl_crystal_F_000 988
_exptl_crystal_size_max 0.24
_exptl_crystal_size_mid 0.23
_exptl_crystal_size_min 0.23
_refine_diff_density_max 2.241
_refine_diff_density_min -2.861
_refine_diff_density_rms 0.149
_refine_ls_extinction_method none
_refine_ls_goodness_of_fit_ref 1.040
_refine_ls_hydrogen_treatment constr
_refine_ls_matrix_type full
_refine_ls_number_parameters 489
_refine_ls_number_reflns 9197
_refine_ls_number_restraints 6
_refine_ls_restrained_S_all 1.042
_refine_ls_R_factor_all 0.0422
_refine_ls_R_factor_gt 0.0383
_refine_ls_shift/su_max 0.037
_refine_ls_shift/su_mean 0.001
_refine_ls_structure_factor_coef Fsqd
_refine_ls_weighting_details 'calc w=1/[\s^2^(Fo^2^)+(0.0512P)^2^+7.5077P] where P=(Fo^2^+2Fc^2^)/3'
_refine_ls_weighting_scheme calc
_refine_ls_wR_factor_gt 0.0950
_refine_ls_wR_factor_ref 0.0972
_reflns_number_gt 8503
_reflns_number_total 9197
_reflns_threshold_expression >2sigma(I)
_cod_data_source_file ic5b01655_si_002.cif
_cod_data_source_block compound12
_cod_original_sg_symbol_H-M P-1
_cod_database_code 4346545

loop_
_symmetry_equiv_pos_as_xyz
'x, y, z'
'-x, -y, -z'

loop_
_atom_site_label
_atom_site_type_symbol
_atom_site_fract_x
_atom_site_fract_y
_atom_site_fract_z
_atom_site_U_iso_or_equiv
_atom_site_adp_type
_atom_site_occupancy
_atom_site_symmetry_multiplicity
_atom_site_calc_flag
_atom_site_refinement_flags
_atom_site_disorder_assembly
_atom_site_disorder_group
Pt1 Pt 0.995805(15) 0.195678(11) 0.848473(11) 0.01802(6) Uani 1 1 d . . .
P2 P 0.87673(12) 0.17393(8) 0.67573(8) 0.0208(2) Uani 1 1 d . . .
P1 P 1.16281(11) 0.28669(8) 0.81245(8) 0.0179(2) Uani 1 1 d . . .
P3 P 1.28525(13) -0.13367(9) 0.74399(10) 0.0285(3) Uani 1 1 d . . .
F4 F 1.3886(4) -0.0520(3) 0.8405(3) 0.0489(9) Uani 1 1 d . . .
C32 C 1.0232(6) 0.5453(4) 0.8607(5) 0.0373(12) Uani 1 1 d . . .
H32 H 0.9611 0.5684 0.8899 0.045 Uiso 1 1 calc R . .
C41 C 0.9073(5) -0.0200(3) 0.6358(4) 0.0263(9) Uani 1 1 d . . .
H41 H 0.9915 0.0040 0.6878 0.032 Uiso 1 1 calc R . .
C20 C 1.3414(4) 0.2837(3) 0.8780(3) 0.0195(8) Uani 1 1 d . . .
C1 C 0.8633(4) 0.1071(3) 0.8917(3) 0.0206(8) Uani 1 1 d . . .
C21 C 1.4453(5) 0.3672(3) 0.9169(4) 0.0265(9) Uani 1 1 d . . .
H21 H 1.4250 0.4294 0.9102 0.032 Uiso 1 1 calc R . .
C34 C 1.1806(5) 0.5718(4) 0.7726(4) 0.0332(11) Uani 1 1 d . . .
H34 H 1.2253 0.6130 0.7434 0.040 Uiso 1 1 calc R . .
N1 N 0.9155(4) 0.1005(3) 0.9915(3) 0.0212(7) Uani 1 1 d . . .
N2 N 0.7419(4) 0.0444(3) 0.8542(3) 0.0257(8) Uani 1 1 d . . .
C43 C 0.7432(5) -0.1567(4) 0.5129(4) 0.0285(10) Uani 1 1 d . . .
H43 H 0.7164 -0.2244 0.4832 0.034 Uiso 1 1 calc R . .
F3 F 1.3064(7) -0.0678(4) 0.6714(4) 0.0985(19) Uani 1 1 d . . .
C53 C 0.5354(6) 0.3570(4) 0.6042(5) 0.0419(13) Uani 1 1 d . . .
H53 H 0.4704 0.3977 0.5911 0.050 Uiso 1 1 calc R . .
C40 C 0.8196(5) 0.0454(3) 0.6045(3) 0.0238(9) Uani 1 1 d . . .
C6 C 1.1030(4) 0.2195(3) 1.0037(3) 0.0180(8) Uani 1 1 d . . .
C8 C 1.2838(5) 0.2883(3) 1.1675(3) 0.0250(9) Uani 1 1 d . . .
C9 C 1.2226(5) 0.2260(4) 1.2139(4) 0.0296(10) Uani 1 1 d . . .
H9 H 1.2643 0.2270 1.2824 0.035 Uiso 1 1 calc R . .
F6 F 1.1825(5) -0.2156(4) 0.6497(3) 0.0877(17) Uani 1 1 d . . .
C10 C 1.0981(5) 0.1621(4) 1.1567(3) 0.0264(9) Uani 1 1 d . . .
H10 H 1.0540 0.1211 1.1864 0.032 Uiso 1 1 calc R . .
C16 C 1.1402(5) 0.2356(3) 0.6786(3) 0.0228(8) Uani 1 1 d . . .
H16A H 1.1994 0.2783 0.6563 0.027 Uiso 1 1 calc R . .
H16B H 1.1640 0.1700 0.6706 0.027 Uiso 1 1 calc R . .
C42 C 0.8693(5) -0.1209(4) 0.5895(4) 0.0285(10) Uani 1 1 d . . .
H42 H 0.9282 -0.1642 0.6099 0.034 Uiso 1 1 calc R . .
C24 C 1.5062(5) 0.1820(4) 0.9375(4) 0.0310(10) Uani 1 1 d . . .
H24 H 1.5267 0.1199 0.9447 0.037 Uiso 1 1 calc R . .
C44 C 0.6571(5) -0.0922(4) 0.4802(4) 0.0306(10) Uani 1 1 d . . .
H44 H 0.5733 -0.1167 0.4280 0.037 Uiso 1 1 calc R . .
F2 F 1.1663(5) -0.0774(6) 0.7593(3) 0.104(2) Uani 1 1 d . . .
C52 C 0.5792(6) 0.3132(4) 0.5265(4) 0.0364(12) Uani 1 1 d . . .
H52 H 0.5414 0.3231 0.4612 0.044 Uiso 1 1 calc R . .
N3 N 1.5068(5) 0.4162(4) 1.2746(4) 0.0394(10) Uani 1 1 d . . .
C55 C 0.6876(5) 0.2816(4) 0.7209(4) 0.0319(10) Uani 1 1 d . . .
H55 H 0.7233 0.2708 0.7860 0.038 Uiso 1 1 calc R . .
C11 C 1.4097(5) 0.3590(4) 1.2275(4) 0.0293(10) Uani 1 1 d . . .
C25 C 1.3730(5) 0.1903(3) 0.8883(4) 0.0263(9) Uani 1 1 d . . .
H25 H 1.3042 0.1340 0.8619 0.032 Uiso 1 1 calc R . .
F1 F 1.4069(6) -0.1801(6) 0.7297(5) 0.142(4) Uani 1 1 d . . .
C3 C 0.8255(5) 0.0344(3) 1.0141(4) 0.0266(9) Uani 1 1 d . . .
H3 H 0.8378 0.0176 1.0764 0.032 Uiso 1 1 calc R . .
C50 C 0.7337(5) 0.2391(3) 0.6440(3) 0.0250(9) Uani 1 1 d . . .
C4 C 0.6425(5) 0.0252(5) 0.7522(4) 0.0386(12) Uani 1 1 d . . .
H4A H 0.6545 0.0813 0.7232 0.058 Uiso 1 1 calc R . .
H4B H 0.5515 0.0144 0.7551 0.058 Uiso 1 1 calc R . .
H4C H 0.6554 -0.0328 0.7107 0.058 Uiso 1 1 calc R . .
C5 C 1.0419(5) 0.1616(3) 1.0540(3) 0.0224(8) Uani 1 1 d . . .
C15 C 0.9907(5) 0.2292(3) 0.6151(3) 0.0251(9) Uani 1 1 d . . .
H15A H 0.9711 0.1887 0.5472 0.030 Uiso 1 1 calc R . .
H15B H 0.9738 0.2952 0.6089 0.030 Uiso 1 1 calc R . .
C45 C 0.6949(5) 0.0091(4) 0.5250(3) 0.0277(9) Uani 1 1 d . . .
H45 H 0.6373 0.0524 0.5021 0.033 Uiso 1 1 calc R . .
C30 C 1.1425(4) 0.4148(3) 0.8180(3) 0.0212(8) Uani 1 1 d . . .
C23 C 1.6103(5) 0.2652(4) 0.9764(4) 0.0302(10) Uani 1 1 d . . .
H23 H 1.7001 0.2590 1.0093 0.036 Uiso 1 1 calc R . .
C35 C 1.2074(5) 0.4765(3) 0.7730(3) 0.0254(9) Uani 1 1 d . . .
H35 H 1.2689 0.4537 0.7431 0.030 Uiso 1 1 calc R . .
C51 C 0.6785(5) 0.2552(4) 0.5461(4) 0.0290(10) Uani 1 1 d . . .
H51 H 0.7086 0.2268 0.4944 0.035 Uiso 1 1 calc R . .
C22 C 1.5795(5) 0.3581(4) 0.9659(4) 0.0313(10) Uani 1 1 d . . .
H22 H 1.6489 0.4141 0.9916 0.038 Uiso 1 1 calc R . .
C7 C 1.2247(5) 0.2849(3) 1.0637(3) 0.0235(9) Uani 1 1 d . . .
H7 H 1.2674 0.3271 1.0342 0.028 Uiso 1 1 calc R . .
C31 C 1.0505(5) 0.4496(3) 0.8630(4) 0.0273(9) Uani 1 1 d . . .
H31 H 1.0078 0.4095 0.8943 0.033 Uiso 1 1 calc R . .
C2 C 0.7178(5) -0.0004(3) 0.9283(4) 0.0275(9) Uani 1 1 d . . .
H2 H 0.6405 -0.0463 0.9197 0.033 Uiso 1 1 calc R . .
C54 C 0.5878(6) 0.3404(4) 0.6999(4) 0.0403(13) Uani 1 1 d . . .
H54 H 0.5565 0.3686 0.7511 0.048 Uiso 1 1 calc R . .
C33 C 1.0877(6) 0.6056(4) 0.8156(4) 0.0364(12) Uani 1 1 d . . .
H33 H 1.0687 0.6690 0.8141 0.044 Uiso 1 1 calc R . .
F5 F 1.2633(9) -0.1959(4) 0.8202(4) 0.133(3) Uani 1 1 d . . .
Cl1 Cl 0.2840(12) 0.4479(6) 0.4019(11) 0.172(4) Uani 0.70 1 d PD A 1
Cl2 Cl 0.0865(5) 0.3940(3) 0.4809(3) 0.1101(13) Uani 0.70 1 d PD A 1
C90 C 0.190(3) 0.4985(6) 0.475(2) 0.198(14) Uani 0.70 1 d PD A 1
H20A H 0.2505 0.5350 0.5419 0.238 Uiso 0.70 1 calc PR A 1
H20B H 0.1356 0.5424 0.4415 0.238 Uiso 0.70 1 calc PR A 1
Cl2B Cl 0.0600(11) 0.5085(8) 0.4842(8) 0.1101(13) Uani 0.30 1 d PD . 2
C90B C 0.076(3) 0.4022(19) 0.405(3) 0.198(14) Uani 0.30 1 d PD B 2
H90A H 0.0462 0.3425 0.4240 0.238 Uiso 0.30 1 calc PR B 2
H90B H 0.0231 0.3979 0.3341 0.238 Uiso 0.30 1 calc PR B 2
Cl1B Cl 0.252(3) 0.418(2) 0.424(3) 0.172(4) Uani 0.30 1 d PD B 2

loop_
_atom_site_aniso_label
_atom_site_aniso_U_11
_atom_site_aniso_U_22
_atom_site_aniso_U_33
_atom_site_aniso_U_23
_atom_site_aniso_U_13
_atom_site_aniso_U_12
Pt1 0.01819(9) 0.01779(9) 0.01682(9) 0.00282(6) 0.00564(6) 0.00136(6)
P2 0.0206(5) 0.0222(5) 0.0171(5) 0.0029(4) 0.0047(4) 0.0020(4)
P1 0.0186(5) 0.0162(5) 0.0190(5) 0.0039(4) 0.0069(4) 0.0031(4)
P3 0.0214(6) 0.0295(6) 0.0316(6) 0.0091(5) 0.0057(5) 0.0000(5)
F4 0.0388(18) 0.0420(19) 0.056(2) -0.0087(16) 0.0212(16) -0.0103(14)
C32 0.033(3) 0.026(2) 0.053(3) 0.005(2) 0.016(2) 0.012(2)
C41 0.026(2) 0.028(2) 0.023(2) 0.0046(17) 0.0069(18) 0.0039(18)
C20 0.020(2) 0.0200(19) 0.0203(19) 0.0039(15) 0.0097(16) 0.0033(15)
C1 0.024(2) 0.0180(19) 0.020(2) 0.0035(15) 0.0092(17) 0.0022(16)
C21 0.025(2) 0.020(2) 0.030(2) 0.0031(17) 0.0052(19) 0.0030(17)
C34 0.036(3) 0.024(2) 0.036(3) 0.013(2) 0.006(2) 0.003(2)
N1 0.0251(18) 0.0207(17) 0.0225(18) 0.0063(14) 0.0130(15) 0.0073(14)
N2 0.0234(19) 0.0277(19) 0.0272(19) 0.0051(15) 0.0120(16) 0.0021(15)
C43 0.034(3) 0.025(2) 0.025(2) -0.0010(18) 0.014(2) 0.0025(19)
F3 0.164(6) 0.091(4) 0.059(3) 0.038(3) 0.058(3) 0.007(4)
C53 0.032(3) 0.034(3) 0.048(3) -0.001(2) 0.002(2) 0.014(2)
C40 0.025(2) 0.026(2) 0.021(2) 0.0032(16) 0.0091(17) 0.0041(17)
C6 0.021(2) 0.0189(19) 0.0133(17) 0.0017(14) 0.0042(15) 0.0073(15)
C8 0.022(2) 0.028(2) 0.022(2) 0.0011(17) 0.0038(17) 0.0058(17)
C9 0.032(3) 0.035(2) 0.021(2) 0.0056(18) 0.0079(19) 0.008(2)
F6 0.070(3) 0.110(4) 0.041(2) -0.015(2) 0.004(2) -0.050(3)
C10 0.031(2) 0.031(2) 0.023(2) 0.0111(18) 0.0133(19) 0.0111(19)
C16 0.026(2) 0.024(2) 0.020(2) 0.0036(16) 0.0108(17) 0.0033(17)
C42 0.033(3) 0.027(2) 0.027(2) 0.0061(18) 0.012(2) 0.0064(19)
C24 0.028(2) 0.026(2) 0.038(3) 0.0064(19) 0.009(2) 0.0114(19)
C44 0.028(2) 0.033(2) 0.022(2) -0.0032(18) 0.0036(19) 0.0010(19)
F2 0.046(2) 0.218(7) 0.038(2) 0.000(3) 0.0057(19) 0.061(3)
C52 0.035(3) 0.033(3) 0.032(3) 0.006(2) -0.002(2) 0.008(2)
N3 0.034(2) 0.042(3) 0.034(2) -0.0038(19) 0.007(2) 0.004(2)
C55 0.027(2) 0.036(3) 0.027(2) -0.0002(19) 0.0059(19) 0.005(2)
C11 0.028(2) 0.034(3) 0.022(2) -0.0005(19) 0.0078(19) 0.007(2)
C25 0.026(2) 0.019(2) 0.033(2) 0.0041(17) 0.0101(19) 0.0052(17)
F1 0.072(4) 0.158(6) 0.127(5) -0.083(5) -0.017(3) 0.074(4)
C3 0.030(2) 0.025(2) 0.034(2) 0.0123(18) 0.020(2) 0.0098(18)
C50 0.022(2) 0.025(2) 0.023(2) 0.0028(17) 0.0024(17) 0.0041(17)
C4 0.027(3) 0.051(3) 0.027(2) 0.002(2) 0.005(2) -0.013(2)
C5 0.024(2) 0.022(2) 0.023(2) 0.0068(16) 0.0092(17) 0.0101(17)
C15 0.028(2) 0.029(2) 0.018(2) 0.0072(17) 0.0059(17) 0.0037(18)
C45 0.025(2) 0.029(2) 0.023(2) 0.0008(18) 0.0033(18) 0.0055(18)
C30 0.021(2) 0.0192(19) 0.021(2) 0.0042(15) 0.0042(16) 0.0048(16)
C23 0.023(2) 0.033(2) 0.031(2) 0.0036(19) 0.0047(19) 0.0105(19)
C35 0.027(2) 0.023(2) 0.024(2) 0.0055(17) 0.0070(18) 0.0034(17)
C51 0.028(2) 0.028(2) 0.026(2) 0.0022(18) 0.0047(19) 0.0054(19)
C22 0.024(2) 0.027(2) 0.034(3) 0.0019(19) 0.003(2) 0.0001(18)
C7 0.027(2) 0.023(2) 0.023(2) 0.0037(16) 0.0112(18) 0.0065(17)
C31 0.026(2) 0.022(2) 0.035(2) 0.0056(18) 0.013(2) 0.0061(17)
C2 0.026(2) 0.023(2) 0.039(3) 0.0082(19) 0.020(2) 0.0021(17)
C54 0.032(3) 0.043(3) 0.039(3) -0.004(2) 0.009(2) 0.012(2)
C33 0.034(3) 0.020(2) 0.049(3) 0.009(2) 0.003(2) 0.0092(19)
F5 0.242(8) 0.049(3) 0.060(3) 0.024(2) 0.008(4) -0.055(4)
Cl1 0.213(8) 0.103(7) 0.160(8) 0.009(5) 0.012(5) 0.049(7)
Cl2 0.132(3) 0.087(2) 0.096(2) 0.0040(19) 0.016(2) 0.050(2)
C90 0.25(3) 0.148(18) 0.34(4) 0.10(2) 0.27(3) 0.056(18)
Cl2B 0.132(3) 0.087(2) 0.096(2) 0.0040(19) 0.016(2) 0.050(2)
C90B 0.25(3) 0.148(18) 0.34(4) 0.10(2) 0.27(3) 0.056(18)
Cl1B 0.213(8) 0.103(7) 0.160(8) 0.009(5) 0.012(5) 0.049(7)

loop_
_atom_type_symbol
_atom_type_description
_atom_type_scat_dispersion_real
_atom_type_scat_dispersion_imag
_atom_type_scat_source
C C 0.0033 0.0016 'International Tables Vol C Tables 4.2.6.8 and 6.1.1.4'
H H 0.0000 0.0000 'International Tables Vol C Tables 4.2.6.8 and 6.1.1.4'
N N 0.0061 0.0033 'International Tables Vol C Tables 4.2.6.8 and 6.1.1.4'
F F 0.0171 0.0103 'International Tables Vol C Tables 4.2.6.8 and 6.1.1.4'
P P 0.1023 0.0942 'International Tables Vol C Tables 4.2.6.8 and 6.1.1.4'
Pt Pt -1.7033 8.3905 'International Tables Vol C Tables 4.2.6.8 and 6.1.1.4'
Cl Cl 0.1484 0.1585 'International Tables Vol C Tables 4.2.6.8 and 6.1.1.4'

loop_
_geom_angle_atom_site_label_1
_geom_angle_atom_site_label_2
_geom_angle_atom_site_label_3
_geom_angle
_geom_angle_site_symmetry_1
C1 Pt1 C6 79.05(17) .
C1 Pt1 P1 173.27(12) .
C6 Pt1 P1 96.00(12) .
C1 Pt1 P2 101.91(13) .
C6 Pt1 P2 178.39(11) .
P1 Pt1 P2 83.15(5) .
C50 P2 C40 108.8(2) .
C50 P2 C15 102.3(2) .
C40 P2 C15 104.4(2) .
C50 P2 Pt1 115.59(15) .
C40 P2 Pt1 114.94(15) .
C15 P2 Pt1 109.49(15) .
C20 P1 C30 109.1(2) .
C20 P1 C16 102.8(2) .
C30 P1 C16 104.5(2) .
C20 P1 Pt1 119.40(14) .
C30 P1 Pt1 112.60(15) .
C16 P1 Pt1 106.92(15) .
F1 P3 F3 87.2(5) .
F1 P3 F5 94.5(5) .
F3 P3 F5 177.5(4) .
F1 P3 F6 90.0(3) .
F3 P3 F6 90.1(3) .
F5 P3 F6 91.7(3) .
F1 P3 F4 90.1(2) .
F3 P3 F4 90.9(3) .
F5 P3 F4 87.3(2) .
F6 P3 F4 179.0(3) .
F1 P3 F2 175.5(4) .
F3 P3 F2 89.4(4) .
F5 P3 F2 88.7(4) .
F6 P3 F2 93.0(3) .
F4 P3 F2 87.0(2) .
C33 C32 C31 120.5(5) .
C42 C41 C40 120.3(4) .
C21 C20 C25 119.5(4) .
C21 C20 P1 124.0(3) .
C25 C20 P1 116.5(3) .
N2 C1 N1 104.2(4) .
N2 C1 Pt1 141.9(3) .
N1 C1 Pt1 113.7(3) .
C22 C21 C20 120.2(4) .
C33 C34 C35 120.2(5) .
C1 N1 C3 111.0(4) .
C1 N1 C5 118.2(4) .
C3 N1 C5 130.8(4) .
C1 N2 C2 111.0(4) .
C1 N2 C4 127.0(4) .
C2 N2 C4 122.0(4) .
C44 C43 C42 120.3(4) .
C54 C53 C52 120.2(5) .
C45 C40 C41 119.5(4) .
C45 C40 P2 124.4(4) .
C41 C40 P2 116.0(3) .
C7 C6 C5 116.2(4) .
C7 C6 Pt1 129.4(3) .
C5 C6 Pt1 114.4(3) .
C9 C8 C7 120.9(4) .
C9 C8 C11 119.9(4) .
C7 C8 C11 119.2(4) .
C10 C9 C8 119.4(4) .
C9 C10 C5 118.0(4) .
C15 C16 P1 108.1(3) .
C41 C42 C43 119.7(5) .
C23 C24 C25 120.7(4) .
C45 C44 C43 120.5(4) .
C51 C52 C53 120.2(5) .
C50 C55 C54 119.7(5) .
N3 C11 C8 178.4(5) .
C24 C25 C20 119.9(4) .
C2 C3 N1 106.1(4) .
C55 C50 C51 119.7(4) .
C55 C50 P2 119.1(4) .
C51 C50 P2 120.9(4) .
C10 C5 C6 124.3(4) .
C10 C5 N1 121.5(4) .
C6 C5 N1 114.2(4) .
C16 C15 P2 110.2(3) .
C44 C45 C40 119.6(4) .
C31 C30 C35 119.5(4) .
C31 C30 P1 117.9(3) .
C35 C30 P1 122.4(3) .
C24 C23 C22 119.6(4) .
C34 C35 C30 120.3(5) .
C52 C51 C50 119.9(5) .
C21 C22 C23 120.1(4) .
C6 C7 C8 121.1(4) .
C30 C31 C32 119.5(5) .
C3 C2 N2 107.8(4) .
C53 C54 C55 120.4(5) .
C32 C33 C34 120.0(4) .
Cl2 C90 Cl1 103.2(4) .
Cl2B Cl2B C90B 112.5(13) 2_566
Cl1B C90B Cl2B 104.2(4) .

loop_
_geom_bond_atom_site_label_1
_geom_bond_atom_site_label_2
_geom_bond_distance
_geom_bond_site_symmetry_2
Pt1 C1 2.055(4) .
Pt1 C6 2.080(4) .
Pt1 P1 2.2787(13) .
Pt1 P2 2.3218(13) .
P2 C50 1.818(5) .
P2 C40 1.816(5) .
P2 C15 1.851(5) .
P1 C20 1.814(4) .
P1 C30 1.811(4) .
P1 C16 1.836(4) .
P3 F1 1.544(5) .
P3 F3 1.547(4) .
P3 F5 1.559(5) .
P3 F6 1.583(4) .
P3 F4 1.599(4) .
P3 F2 1.595(5) .
C32 C33 1.381(8) .
C32 C31 1.399(7) .
C41 C42 1.390(7) .
C41 C40 1.398(6) .
C20 C21 1.390(6) .
C20 C25 1.401(6) .
C1 N2 1.343(6) .
C1 N1 1.376(6) .
C21 C22 1.389(7) .
C34 C33 1.383(8) .
C34 C35 1.388(7) .
N1 C3 1.388(6) .
N1 C5 1.408(6) .
N2 C2 1.390(6) .
N2 C4 1.449(6) .
C43 C44 1.381(7) .
C43 C42 1.385(7) .
C53 C54 1.371(9) .
C53 C52 1.393(8) .
C40 C45 1.394(6) .
C6 C7 1.393(6) .
C6 C5 1.394(6) .
C8 C9 1.393(7) .
C8 C7 1.399(6) .
C8 C11 1.455(7) .
C9 C10 1.395(7) .
C10 C5 1.391(6) .
C16 C15 1.522(6) .
C24 C23 1.388(7) .
C24 C25 1.377(7) .
C44 C45 1.392(7) .
C52 C51 1.380(7) .
N3 C11 1.141(7) .
C55 C50 1.393(7) .
C55 C54 1.393(7) .
C3 C2 1.335(7) .
C50 C51 1.399(6) .
C30 C31 1.396(6) .
C30 C35 1.394(6) .
C23 C22 1.391(7) .
Cl1 C90 1.747(5) .
Cl2 C90 1.743(5) .
Cl2B Cl2B 1.47(2) 2_566
Cl2B C90B 1.751(5) .
C90B Cl1B 1.746(5) .
